data_7719336
loop_
_publ_author_name
'Nasrullah, Ayu Afiqah'
'T&#xe4;ufer, Tobias'
'Pospech, Jola'
'Bar&#xe1;th, Eszter'
'Hering-Junghans, Christian'

_publ_section_title
;
 FLP-type alkenylation of a phosphafluorene.
;
_journal_issue 42
_journal_name_full 'Dalton transactions (Cambridge, England : 2003)'
_journal_page_first 15795
_journal_page_last 15800
_journal_paper_doi 10.1039/d5dt01495f
_journal_volume 54
_journal_year 2025
_chemical_formula_moiety 'C56 H43 B F15 P'
_chemical_formula_sum 'C56 H43 B F15 P'
_chemical_formula_weight 1042.68
_space_group_crystal_system triclinic
_space_group_IT_number 2
_space_group_name_Hall '-P 1'
_space_group_name_H-M_alt 'P -1'
_atom_sites_solution_hydrogens geom
_audit_creation_method SHELXL-2019/3
_audit_update_record
;
2025-06-24 deposited with the CCDC.	2025-08-28 downloaded from the CCDC.
;
_cell_angle_alpha 89.0330(10)
_cell_angle_beta 72.8630(10)
_cell_angle_gamma 71.8250(10)
_cell_formula_units_Z 2
_cell_length_a 11.2568(3)
_cell_length_b 12.4963(4)
_cell_length_c 18.3422(5)
_cell_measurement_reflns_used 9968
_cell_measurement_temperature 110(2)
_cell_measurement_theta_max 68.16
_cell_measurement_theta_min 3.74
_cell_volume 2334.59(12)
_computing_cell_refinement 'SAINT (Bruker, 2013)'
_computing_data_collection 'APEX2 (Bruker, 2014)'
_computing_data_reduction SAINT
_computing_molecular_graphics 'ORTEP-3v2020.1 (Farrugia, 2020)'
_computing_publication_material 'SHELXL-2019/3 (Sheldrick, 2019)'
_computing_structure_refinement 'SHELXL-2019/3 (Sheldrick, 2019)'
_computing_structure_solution 'SHELXT-2019/1 (Sheldrick, 2019)'
_diffrn_ambient_temperature 110(2)
_diffrn_measured_fraction_theta_full 0.998
_diffrn_measured_fraction_theta_max 0.998
_diffrn_measurement_device_type 'Bruker APEX-II CCD'
_diffrn_measurement_method '\f and \w scans'
_diffrn_radiation_monochromator multilayer
_diffrn_radiation_source microfocus
_diffrn_radiation_type CuK\a
_diffrn_radiation_wavelength 1.54178
_diffrn_reflns_av_R_equivalents 0.0340
_diffrn_reflns_av_unetI/netI 0.0246
_diffrn_reflns_Laue_measured_fraction_full 0.998
_diffrn_reflns_Laue_measured_fraction_max 0.998
_diffrn_reflns_limit_h_max 13
_diffrn_reflns_limit_h_min -13
_diffrn_reflns_limit_k_max 14
_diffrn_reflns_limit_k_min -14
_diffrn_reflns_limit_l_max 21
_diffrn_reflns_limit_l_min -19
_diffrn_reflns_number 39107
_diffrn_reflns_point_group_measured_fraction_full 0.998
_diffrn_reflns_point_group_measured_fraction_max 0.998
_diffrn_reflns_theta_full 66.499
_diffrn_reflns_theta_max 66.499
_diffrn_reflns_theta_min 2.529
_exptl_absorpt_coefficient_mu 1.410
_exptl_absorpt_correction_T_max 0.933
_exptl_absorpt_correction_T_min 0.756
_exptl_absorpt_correction_type multi-scan
_exptl_absorpt_process_details 'SADABS 2014/5'
_exptl_crystal_colour colourless
_exptl_crystal_density_diffrn 1.483
_exptl_crystal_description prism
_exptl_crystal_F_000 1068
_exptl_crystal_size_max 0.210
_exptl_crystal_size_mid 0.130
_exptl_crystal_size_min 0.050
_refine_diff_density_max 0.613
_refine_diff_density_min -0.278
_refine_diff_density_rms 0.050
_refine_ls_extinction_method none
_refine_ls_goodness_of_fit_ref 1.028
_refine_ls_hydrogen_treatment constr
_refine_ls_matrix_type full
_refine_ls_number_parameters 666
_refine_ls_number_reflns 8216
_refine_ls_number_restraints 0
_refine_ls_restrained_S_all 1.028
_refine_ls_R_factor_all 0.0426
_refine_ls_R_factor_gt 0.0389
_refine_ls_shift/su_max 0.000
_refine_ls_shift/su_mean 0.000
_refine_ls_structure_factor_coef Fsqd
_refine_ls_weighting_details 'w=1/[\s^2^(Fo^2^)+(0.0579P)^2^+1.3998P] where P=(Fo^2^+2Fc^2^)/3'
_refine_ls_weighting_scheme calc
_refine_ls_wR_factor_gt 0.1045
_refine_ls_wR_factor_ref 0.1081
_reflns_Friedel_coverage 0.000
_reflns_number_gt 7451
_reflns_number_total 8216
_reflns_threshold_expression 'I > 2\s(I)'
_cod_data_source_file d5dt01495f2.cif
_cod_data_source_block ax2534_DipTer_Phosphaflourene_PhCCH_BCF15_cmpd5
_cod_depositor_comments 'Adding full bibliography for 7719333--7719336.cif.'
_cod_database_code 7719336
_shelx_shelxl_version_number 2019/3
_shelx_space_group_comment
;
The symmetry employed for this shelxl refinement is uniquely defined
by the following loop, which should always be used as a source of
symmetry information in preference to the above space-group names.
They are only intended as comments.
;
_shelx_estimated_absorpt_t_min 0.756
_shelx_estimated_absorpt_t_max 0.933

loop_
_space_group_symop_operation_xyz
'x, y, z'
'-x, -y, -z'

loop_
_atom_site_label
_atom_site_type_symbol
_atom_site_fract_x
_atom_site_fract_y
_atom_site_fract_z
_atom_site_U_iso_or_equiv
_atom_site_adp_type
_atom_site_occupancy
_atom_site_site_symmetry_order
_atom_site_calc_flag
_atom_site_refinement_flags_posn
_atom_site_refinement_flags_adp
_atom_site_refinement_flags_occupancy
_atom_site_disorder_assembly
_atom_site_disorder_group
P1 P 0.27550(4) 0.77807(3) 0.31368(2) 0.01874(11) Uani 1 1 d . . . . .
B1 B 0.69544(19) 0.64208(16) 0.23956(10) 0.0202(4) Uani 1 1 d . . . . .
F1 F 0.56189(12) 0.48644(9) 0.31291(6) 0.0336(3) Uani 1 1 d . . . . .
F2 F 0.55746(13) 0.29663(10) 0.25341(8) 0.0434(3) Uani 1 1 d . . . . .
F3 F 0.70656(14) 0.21533(10) 0.10698(8) 0.0446(3) Uani 1 1 d . . . . .
F4 F 0.85756(14) 0.33270(11) 0.02198(6) 0.0443(3) Uani 1 1 d . . . . .
F5 F 0.86374(11) 0.52228(9) 0.07869(6) 0.0339(3) Uani 1 1 d . . . . .
F6 F 0.62151(10) 0.71860(9) 0.10143(5) 0.0268(2) Uani 1 1 d . . . . .
F7 F 0.71088(12) 0.85160(10) 0.00290(6) 0.0368(3) Uani 1 1 d . . . . .
F8 F 0.90858(14) 0.92664(11) 0.01591(7) 0.0455(3) Uani 1 1 d . . . . .
F9 F 1.01984(12) 0.85336(11) 0.12804(7) 0.0414(3) Uani 1 1 d . . . . .
F10 F 0.93634(10) 0.71819(10) 0.22659(6) 0.0325(3) Uani 1 1 d . . . . .
F11 F 0.68909(10) 0.82270(8) 0.33835(6) 0.0255(2) Uani 1 1 d . . . . .
F12 F 0.75743(11) 0.80795(9) 0.46637(6) 0.0295(2) Uani 1 1 d . . . . .
F13 F 0.87373(13) 0.60187(10) 0.50955(6) 0.0405(3) Uani 1 1 d . . . . .
F14 F 0.90538(14) 0.41186(10) 0.42687(7) 0.0446(3) Uani 1 1 d . . . . .
F15 F 0.83791(13) 0.42260(9) 0.30040(6) 0.0364(3) Uani 1 1 d . . . . .
C1 C 0.13030(17) 0.86317(16) 0.38889(10) 0.0258(4) Uani 1 1 d . . . . .
H1 H 0.133063 0.942278 0.390643 0.031 Uiso 1 1 calc R U . . .
C2 C 0.1153(2) 0.82268(18) 0.46935(10) 0.0343(4) Uani 1 1 d . . . . .
H2A H 0.033061 0.871476 0.504953 0.051 Uiso 1 1 calc R U . . .
H2B H 0.189344 0.825940 0.485952 0.051 Uiso 1 1 calc R U . . .
H2C H 0.113893 0.744687 0.468635 0.051 Uiso 1 1 calc R U . . .
C3 C 0.0103(2) 0.8645(2) 0.36466(12) 0.0389(5) Uani 1 1 d . . . . .
H3A H 0.004135 0.787984 0.364278 0.058 Uiso 1 1 calc R U . . .
H3B H 0.019619 0.890862 0.313286 0.058 Uiso 1 1 calc R U . . .
H3C H -0.069486 0.915453 0.400973 0.058 Uiso 1 1 calc R U . . .
C4 C 0.26364(17) 0.64149(15) 0.29692(10) 0.0241(4) Uani 1 1 d . . . . .
C5 C 0.26875(17) 0.62271(15) 0.22043(10) 0.0228(3) Uani 1 1 d . . . . .
C6 C 0.25292(18) 0.52188(16) 0.19801(11) 0.0277(4) Uani 1 1 d . . . . .
C7 C 0.2445(2) 0.44182(17) 0.25206(12) 0.0364(5) Uani 1 1 d . . . . .
H7 H 0.236282 0.372478 0.237588 0.044 Uiso 1 1 calc R U . . .
C8 C 0.2477(2) 0.45946(18) 0.32556(12) 0.0393(5) Uani 1 1 d . . . . .
H8 H 0.245434 0.401532 0.359652 0.047 Uiso 1 1 calc R U . . .
C9 C 0.2543(2) 0.56141(17) 0.34966(11) 0.0324(4) Uani 1 1 d . . . . .
H9 H 0.252451 0.575946 0.400716 0.039 Uiso 1 1 calc R U . . .
C10 C 0.2443(2) 0.49487(16) 0.11965(11) 0.0315(4) Uani 1 1 d . . . . .
H10 H 0.212758 0.568094 0.097398 0.038 Uiso 1 1 calc R U . . .
C11 C 0.3811(2) 0.42869(19) 0.06667(12) 0.0416(5) Uani 1 1 d . . . . .
H11A H 0.441541 0.471336 0.064963 0.062 Uiso 1 1 calc R U . . .
H11B H 0.376280 0.417314 0.015029 0.062 Uiso 1 1 calc R U . . .
H11C H 0.413018 0.355138 0.086176 0.062 Uiso 1 1 calc R U . . .
C12 C 0.1481(3) 0.4297(2) 0.12234(15) 0.0483(6) Uani 1 1 d . . . . .
H12A H 0.134745 0.426922 0.072069 0.072 Uiso 1 1 calc R U . . .
H12B H 0.063972 0.468040 0.160893 0.072 Uiso 1 1 calc R U . . .
H12C H 0.184252 0.352670 0.135766 0.072 Uiso 1 1 calc R U . . .
C13 C 0.27393(15) 0.81706(14) 0.21889(9) 0.0187(3) Uani 1 1 d . . . . .
C14 C 0.28605(16) 0.71988(14) 0.17456(10) 0.0207(3) Uani 1 1 d . . . . .
C15 C 0.31554(18) 0.72526(15) 0.09565(10) 0.0245(4) Uani 1 1 d . . . . .
H15 H 0.330903 0.660364 0.063567 0.029 Uiso 1 1 calc R U . . .
C16 C 0.32249(18) 0.82588(16) 0.06383(10) 0.0255(4) Uani 1 1 d . . . . .
H16 H 0.345519 0.828167 0.009797 0.031 Uiso 1 1 calc R U . . .
C17 C 0.29663(17) 0.92216(15) 0.10913(10) 0.0230(3) Uani 1 1 d . . . . .
H17 H 0.295321 0.991044 0.086133 0.028 Uiso 1 1 calc R U . . .
C18 C 0.27233(16) 0.92045(14) 0.18817(9) 0.0194(3) Uani 1 1 d . . . . .
C19 C 0.23602(17) 1.02531(14) 0.23998(9) 0.0194(3) Uani 1 1 d . . . . .
C20 C 0.10240(17) 1.09195(14) 0.26943(10) 0.0222(3) Uani 1 1 d . . . . .
C21 C 0.06673(18) 1.17625(15) 0.32709(10) 0.0247(4) Uani 1 1 d . . . . .
H21 H -0.023081 1.219872 0.348378 0.030 Uiso 1 1 calc R U . . .
C22 C 0.16038(19) 1.19795(15) 0.35425(10) 0.0274(4) Uani 1 1 d . . . . .
H22 H 0.134022 1.251654 0.396725 0.033 Uiso 1 1 calc R U . . .
C23 C 0.29222(18) 1.14123(15) 0.31934(11) 0.0265(4) Uani 1 1 d . . . . .
H23 H 0.356162 1.160324 0.335734 0.032 Uiso 1 1 calc R U . . .
C24 C 0.33276(17) 1.05621(14) 0.26030(9) 0.0212(3) Uani 1 1 d . . . . .
C25 C 0.00109(18) 1.08024(17) 0.23313(11) 0.0312(4) Uani 1 1 d . . . . .
H25 H 0.026573 0.999496 0.213576 0.037 Uiso 1 1 calc R U . . .
C26 C -0.1399(2) 1.1155(2) 0.28696(14) 0.0431(5) Uani 1 1 d . . . . .
H26A H -0.142615 1.074073 0.332931 0.065 Uiso 1 1 calc R U . . .
H26B H -0.196952 1.098271 0.260853 0.065 Uiso 1 1 calc R U . . .
H26C H -0.170253 1.196890 0.301564 0.065 Uiso 1 1 calc R U . . .
C27 C 0.0054(2) 1.1534(2) 0.16462(12) 0.0424(5) Uani 1 1 d . . . . .
H27A H -0.023707 1.233268 0.183090 0.064 Uiso 1 1 calc R U . . .
H27B H -0.052690 1.141340 0.137252 0.064 Uiso 1 1 calc R U . . .
H27C H 0.095460 1.132125 0.129917 0.064 Uiso 1 1 calc R U . . .
C28 C 0.47644(17) 1.00759(15) 0.21326(10) 0.0245(4) Uani 1 1 d . . . . .
H28 H 0.495416 0.926139 0.197842 0.029 Uiso 1 1 calc R U . . .
C29 C 0.49950(19) 1.07074(18) 0.14061(11) 0.0321(4) Uani 1 1 d . . . . .
H29A H 0.447543 1.057178 0.109419 0.048 Uiso 1 1 calc R U . . .
H29B H 0.592841 1.043453 0.111154 0.048 Uiso 1 1 calc R U . . .
H29C H 0.472837 1.151926 0.154859 0.048 Uiso 1 1 calc R U . . .
C30 C 0.57166(18) 1.01589(16) 0.25573(11) 0.0288(4) Uani 1 1 d . . . . .
H30A H 0.565825 1.095163 0.262657 0.043 Uiso 1 1 calc R U . . .
H30B H 0.661388 0.971805 0.225911 0.043 Uiso 1 1 calc R U . . .
H30C H 0.548888 0.986049 0.305895 0.043 Uiso 1 1 calc R U . . .
C31 C 0.43578(16) 0.75570(14) 0.32723(9) 0.0198(3) Uani 1 1 d . . . . .
C32 C 0.53608(17) 0.70843(14) 0.26397(9) 0.0197(3) Uani 1 1 d . . . . .
H32 H 0.506241 0.715294 0.220225 0.024 Uiso 1 1 calc R U . . .
C33 C 0.43639(17) 0.77156(15) 0.40758(9) 0.0220(3) Uani 1 1 d . . . . .
C34 C 0.46240(19) 0.67879(16) 0.45065(10) 0.0286(4) Uani 1 1 d . . . . .
H34 H 0.482255 0.604809 0.428310 0.034 Uiso 1 1 calc R U . . .
C35 C 0.4594(2) 0.69431(18) 0.52625(11) 0.0356(5) Uani 1 1 d . . . . .
H35 H 0.476455 0.630945 0.555464 0.043 Uiso 1 1 calc R U . . .
C36 C 0.4315(2) 0.8018(2) 0.55897(10) 0.0360(5) Uani 1 1 d . . . . .
H36 H 0.430704 0.811851 0.610354 0.043 Uiso 1 1 calc R U . . .
C37 C 0.4047(2) 0.89461(18) 0.51723(11) 0.0319(4) Uani 1 1 d . . . . .
H37 H 0.385160 0.968346 0.539873 0.038 Uiso 1 1 calc R U . . .
C38 C 0.40656(18) 0.87953(16) 0.44174(10) 0.0266(4) Uani 1 1 d . . . . .
H38 H 0.387305 0.943420 0.413243 0.032 Uiso 1 1 calc R U . . .
C39 C 0.70760(17) 0.51976(14) 0.19876(9) 0.0220(3) Uani 1 1 d . . . . .
C40 C 0.63383(18) 0.45474(15) 0.23858(10) 0.0259(4) Uani 1 1 d . . . . .
C41 C 0.62979(19) 0.35526(16) 0.20967(12) 0.0309(4) Uani 1 1 d . . . . .
C42 C 0.7052(2) 0.31401(16) 0.13573(12) 0.0315(4) Uani 1 1 d . . . . .
C43 C 0.7817(2) 0.37313(16) 0.09338(11) 0.0313(4) Uani 1 1 d . . . . .
C44 C 0.78257(18) 0.47312(15) 0.12492(10) 0.0256(4) Uani 1 1 d . . . . .
C45 C 0.76539(17) 0.71664(14) 0.17483(9) 0.0213(3) Uani 1 1 d . . . . .
C46 C 0.71785(17) 0.75288(15) 0.11338(9) 0.0223(3) Uani 1 1 d . . . . .
C47 C 0.76434(19) 0.82041(16) 0.05985(10) 0.0272(4) Uani 1 1 d . . . . .
C48 C 0.8650(2) 0.85723(17) 0.06541(10) 0.0311(4) Uani 1 1 d . . . . .
C49 C 0.91943(18) 0.82115(17) 0.12266(10) 0.0295(4) Uani 1 1 d . . . . .
C50 C 0.87103(17) 0.75179(15) 0.17469(10) 0.0245(4) Uani 1 1 d . . . . .
C51 C 0.75291(17) 0.62473(15) 0.31339(9) 0.0215(3) Uani 1 1 d . . . . .
C52 C 0.73988(17) 0.71816(15) 0.35888(10) 0.0219(3) Uani 1 1 d . . . . .
C53 C 0.77637(17) 0.71350(15) 0.42441(10) 0.0243(4) Uani 1 1 d . . . . .
C54 C 0.83376(19) 0.60976(16) 0.44714(10) 0.0284(4) Uani 1 1 d . . . . .
C55 C 0.8515(2) 0.51365(16) 0.40422(11) 0.0301(4) Uani 1 1 d . . . . .
C56 C 0.81241(19) 0.52276(15) 0.33902(10) 0.0263(4) Uani 1 1 d . . . . .

loop_
_atom_site_aniso_label
_atom_site_aniso_U_11
_atom_site_aniso_U_22
_atom_site_aniso_U_33
_atom_site_aniso_U_23
_atom_site_aniso_U_13
_atom_site_aniso_U_12
P1 0.0217(2) 0.0188(2) 0.0164(2) 0.00226(15) -0.00483(16) -0.00846(17)
B1 0.0235(9) 0.0200(9) 0.0179(9) 0.0018(7) -0.0082(7) -0.0063(7)
F1 0.0435(7) 0.0229(5) 0.0282(5) 0.0013(4) -0.0005(5) -0.0117(5)
F2 0.0468(7) 0.0259(6) 0.0583(8) 0.0028(5) -0.0109(6) -0.0177(5)
F3 0.0586(8) 0.0294(6) 0.0528(7) -0.0106(5) -0.0284(6) -0.0121(6)
F4 0.0593(8) 0.0370(7) 0.0265(6) -0.0114(5) -0.0101(5) -0.0037(6)
F5 0.0369(6) 0.0310(6) 0.0249(5) -0.0022(4) 0.0000(4) -0.0072(5)
F6 0.0282(5) 0.0365(6) 0.0222(5) 0.0073(4) -0.0126(4) -0.0147(5)
F7 0.0476(7) 0.0438(7) 0.0248(5) 0.0152(5) -0.0158(5) -0.0185(6)
F8 0.0615(8) 0.0501(8) 0.0335(6) 0.0118(5) -0.0067(6) -0.0373(7)
F9 0.0357(6) 0.0556(8) 0.0388(6) -0.0040(5) -0.0045(5) -0.0290(6)
F10 0.0258(5) 0.0470(7) 0.0287(5) 0.0016(5) -0.0128(4) -0.0129(5)
F11 0.0304(5) 0.0178(5) 0.0285(5) 0.0027(4) -0.0122(4) -0.0050(4)
F12 0.0364(6) 0.0261(5) 0.0264(5) -0.0060(4) -0.0112(4) -0.0087(5)
F13 0.0603(8) 0.0377(7) 0.0282(6) 0.0003(5) -0.0289(6) -0.0075(6)
F14 0.0717(9) 0.0242(6) 0.0421(7) 0.0044(5) -0.0390(6) -0.0009(6)
F15 0.0567(7) 0.0182(5) 0.0368(6) -0.0031(4) -0.0300(5) -0.0003(5)
C1 0.0230(9) 0.0283(9) 0.0217(8) 0.0000(7) -0.0002(7) -0.0085(7)
C2 0.0331(10) 0.0432(12) 0.0218(9) 0.0036(8) -0.0005(7) -0.0133(9)
C3 0.0246(10) 0.0552(14) 0.0332(10) 0.0032(9) -0.0043(8) -0.0121(9)
C4 0.0272(9) 0.0208(9) 0.0261(9) 0.0018(7) -0.0079(7) -0.0103(7)
C5 0.0210(8) 0.0220(9) 0.0260(9) 0.0017(7) -0.0067(7) -0.0079(7)
C6 0.0295(9) 0.0234(9) 0.0315(10) -0.0008(7) -0.0086(7) -0.0108(7)
C7 0.0500(13) 0.0252(10) 0.0397(11) 0.0034(8) -0.0122(9) -0.0215(9)
C8 0.0586(14) 0.0296(11) 0.0357(11) 0.0110(8) -0.0118(10) -0.0251(10)
C9 0.0456(12) 0.0304(10) 0.0269(9) 0.0080(8) -0.0102(8) -0.0210(9)
C10 0.0402(11) 0.0252(9) 0.0345(10) -0.0012(7) -0.0142(8) -0.0151(8)
C11 0.0480(13) 0.0351(11) 0.0363(11) -0.0059(9) -0.0074(9) -0.0106(10)
C12 0.0586(15) 0.0493(14) 0.0544(14) 0.0030(11) -0.0255(12) -0.0335(12)
C13 0.0175(8) 0.0212(8) 0.0179(7) 0.0004(6) -0.0060(6) -0.0062(6)
C14 0.0194(8) 0.0209(8) 0.0230(8) 0.0008(6) -0.0078(6) -0.0068(7)
C15 0.0276(9) 0.0240(9) 0.0223(8) -0.0024(7) -0.0086(7) -0.0075(7)
C16 0.0310(9) 0.0290(9) 0.0174(8) 0.0021(7) -0.0095(7) -0.0090(8)
C17 0.0255(9) 0.0214(9) 0.0231(8) 0.0045(7) -0.0091(7) -0.0073(7)
C18 0.0174(8) 0.0210(8) 0.0207(8) 0.0017(6) -0.0072(6) -0.0062(6)
C19 0.0239(8) 0.0179(8) 0.0172(7) 0.0044(6) -0.0072(6) -0.0072(7)
C20 0.0234(9) 0.0208(8) 0.0237(8) 0.0037(6) -0.0084(7) -0.0079(7)
C21 0.0230(9) 0.0213(9) 0.0256(9) 0.0010(7) -0.0049(7) -0.0036(7)
C22 0.0336(10) 0.0220(9) 0.0259(9) -0.0038(7) -0.0085(7) -0.0082(8)
C23 0.0294(9) 0.0222(9) 0.0324(9) 0.0012(7) -0.0142(8) -0.0098(7)
C24 0.0241(9) 0.0169(8) 0.0237(8) 0.0050(6) -0.0092(7) -0.0064(7)
C25 0.0223(9) 0.0303(10) 0.0390(10) -0.0099(8) -0.0116(8) -0.0028(8)
C26 0.0226(10) 0.0401(12) 0.0629(14) -0.0122(10) -0.0093(9) -0.0075(9)
C27 0.0381(11) 0.0480(13) 0.0358(11) -0.0037(9) -0.0225(9) 0.0042(10)
C28 0.0230(9) 0.0195(8) 0.0312(9) 0.0018(7) -0.0085(7) -0.0066(7)
C29 0.0292(10) 0.0363(11) 0.0316(10) 0.0057(8) -0.0064(8) -0.0144(8)
C30 0.0241(9) 0.0236(9) 0.0411(10) 0.0060(8) -0.0139(8) -0.0073(7)
C31 0.0234(8) 0.0175(8) 0.0202(8) 0.0046(6) -0.0080(6) -0.0079(7)
C32 0.0257(9) 0.0170(8) 0.0198(8) 0.0043(6) -0.0096(7) -0.0090(7)
C33 0.0218(8) 0.0252(9) 0.0186(8) 0.0015(6) -0.0052(6) -0.0079(7)
C34 0.0329(10) 0.0275(10) 0.0214(9) 0.0032(7) -0.0074(7) -0.0052(8)
C35 0.0382(11) 0.0424(12) 0.0221(9) 0.0091(8) -0.0093(8) -0.0076(9)
C36 0.0354(11) 0.0555(13) 0.0174(9) -0.0014(8) -0.0078(8) -0.0150(10)
C37 0.0340(10) 0.0367(11) 0.0267(9) -0.0035(8) -0.0065(8) -0.0158(9)
C38 0.0308(10) 0.0264(9) 0.0237(9) 0.0007(7) -0.0066(7) -0.0120(8)
C39 0.0245(9) 0.0211(8) 0.0214(8) 0.0008(6) -0.0126(7) -0.0033(7)
C40 0.0297(9) 0.0221(9) 0.0242(9) -0.0002(7) -0.0102(7) -0.0042(7)
C41 0.0331(10) 0.0217(9) 0.0414(11) 0.0031(8) -0.0173(8) -0.0082(8)
C42 0.0391(11) 0.0202(9) 0.0398(11) -0.0047(8) -0.0239(9) -0.0041(8)
C43 0.0379(11) 0.0280(10) 0.0249(9) -0.0057(7) -0.0162(8) 0.0003(8)
C44 0.0274(9) 0.0240(9) 0.0241(9) 0.0021(7) -0.0116(7) -0.0034(7)
C45 0.0213(8) 0.0206(8) 0.0192(8) -0.0012(6) -0.0050(6) -0.0034(7)
C46 0.0225(8) 0.0236(9) 0.0204(8) 0.0003(6) -0.0060(7) -0.0072(7)
C47 0.0315(10) 0.0285(9) 0.0203(8) 0.0035(7) -0.0075(7) -0.0083(8)
C48 0.0367(11) 0.0304(10) 0.0230(9) 0.0029(7) 0.0002(8) -0.0152(8)
C49 0.0249(9) 0.0345(10) 0.0281(9) -0.0067(7) -0.0014(7) -0.0140(8)
C50 0.0223(8) 0.0267(9) 0.0222(8) -0.0030(7) -0.0062(7) -0.0049(7)
C51 0.0234(8) 0.0216(8) 0.0191(8) 0.0014(6) -0.0083(6) -0.0051(7)
C52 0.0221(8) 0.0206(8) 0.0218(8) 0.0032(6) -0.0072(7) -0.0050(7)
C53 0.0271(9) 0.0245(9) 0.0215(8) -0.0029(7) -0.0071(7) -0.0084(7)
C54 0.0369(10) 0.0312(10) 0.0187(8) 0.0023(7) -0.0145(7) -0.0077(8)
C55 0.0396(11) 0.0228(9) 0.0277(9) 0.0039(7) -0.0183(8) -0.0022(8)
C56 0.0343(10) 0.0201(9) 0.0248(9) -0.0022(7) -0.0137(7) -0.0045(7)

loop_
_atom_type_symbol
_atom_type_description
_atom_type_scat_dispersion_real
_atom_type_scat_dispersion_imag
_atom_type_scat_source
C C 0.0181 0.0091 'International Tables Vol C Tables 4.2.6.8 and 6.1.1.4'
H H 0.0000 0.0000 'International Tables Vol C Tables 4.2.6.8 and 6.1.1.4'
B B 0.0090 0.0039 'International Tables Vol C Tables 4.2.6.8 and 6.1.1.4'
F F 0.0727 0.0534 'International Tables Vol C Tables 4.2.6.8 and 6.1.1.4'
P P 0.2955 0.4335 'International Tables Vol C Tables 4.2.6.8 and 6.1.1.4'

loop_
_geom_angle_atom_site_label_1
_geom_angle_atom_site_label_2
_geom_angle_atom_site_label_3
_geom_angle
_geom_angle_site_symmetry_1
_geom_angle_site_symmetry_3
_geom_angle_publ_flag
C4 P1 C13 93.34(8) . . ?
C4 P1 C1 110.49(8) . . ?
C13 P1 C1 113.17(8) . . ?
C4 P1 C31 107.19(8) . . ?
C13 P1 C31 112.12(7) . . ?
C1 P1 C31 117.64(8) . . ?
C32 B1 C51 112.92(14) . . ?
C32 B1 C39 101.91(13) . . ?
C51 B1 C39 112.11(13) . . ?
C32 B1 C45 106.25(13) . . ?
C51 B1 C45 112.56(14) . . ?
C39 B1 C45 110.45(13) . . ?
C2 C1 C3 109.48(16) . . ?
C2 C1 P1 115.64(13) . . ?
C3 C1 P1 106.82(13) . . ?
C2 C1 H1 108.2 . . ?
C3 C1 H1 108.2 . . ?
P1 C1 H1 108.2 . . ?
C1 C2 H2A 109.5 . . ?
C1 C2 H2B 109.5 . . ?
H2A C2 H2B 109.5 . . ?
C1 C2 H2C 109.5 . . ?
H2A C2 H2C 109.5 . . ?
H2B C2 H2C 109.5 . . ?
C1 C3 H3A 109.5 . . ?
C1 C3 H3B 109.5 . . ?
H3A C3 H3B 109.5 . . ?
C1 C3 H3C 109.5 . . ?
H3A C3 H3C 109.5 . . ?
H3B C3 H3C 109.5 . . ?
C9 C4 C5 122.86(17) . . ?
C9 C4 P1 126.33(14) . . ?
C5 C4 P1 110.79(13) . . ?
C4 C5 C6 118.62(16) . . ?
C4 C5 C14 112.16(15) . . ?
C6 C5 C14 129.18(16) . . ?
C7 C6 C5 117.34(17) . . ?
C7 C6 C10 118.25(17) . . ?
C5 C6 C10 124.41(17) . . ?
C8 C7 C6 122.79(18) . . ?
C8 C7 H7 118.6 . . ?
C6 C7 H7 118.6 . . ?
C7 C8 C9 120.19(18) . . ?
C7 C8 H8 119.9 . . ?
C9 C8 H8 119.9 . . ?
C8 C9 C4 117.91(18) . . ?
C8 C9 H9 121.0 . . ?
C4 C9 H9 121.0 . . ?
C6 C10 C11 109.81(17) . . ?
C6 C10 C12 113.37(17) . . ?
C11 C10 C12 110.12(18) . . ?
C6 C10 H10 107.8 . . ?
C11 C10 H10 107.8 . . ?
C12 C10 H10 107.8 . . ?
C10 C11 H11A 109.5 . . ?
C10 C11 H11B 109.5 . . ?
H11A C11 H11B 109.5 . . ?
C10 C11 H11C 109.5 . . ?
H11A C11 H11C 109.5 . . ?
H11B C11 H11C 109.5 . . ?
C10 C12 H12A 109.5 . . ?
C10 C12 H12B 109.5 . . ?
H12A C12 H12B 109.5 . . ?
C10 C12 H12C 109.5 . . ?
H12A C12 H12C 109.5 . . ?
H12B C12 H12C 109.5 . . ?
C18 C13 C14 122.81(15) . . ?
C18 C13 P1 128.55(12) . . ?
C14 C13 P1 108.45(12) . . ?
C15 C14 C13 117.35(15) . . ?
C15 C14 C5 128.57(16) . . ?
C13 C14 C5 114.05(14) . . ?
C14 C15 C16 119.88(16) . . ?
C14 C15 H15 120.1 . . ?
C16 C15 H15 120.1 . . ?
C17 C16 C15 121.29(16) . . ?
C17 C16 H16 119.4 . . ?
C15 C16 H16 119.4 . . ?
C16 C17 C18 121.22(16) . . ?
C16 C17 H17 119.4 . . ?
C18 C17 H17 119.4 . . ?
C17 C18 C13 116.83(15) . . ?
C17 C18 C19 122.64(15) . . ?
C13 C18 C19 120.38(14) . . ?
C24 C19 C20 120.02(15) . . ?
C24 C19 C18 120.82(15) . . ?
C20 C19 C18 119.15(15) . . ?
C21 C20 C19 118.90(16) . . ?
C21 C20 C25 119.83(16) . . ?
C19 C20 C25 120.96(15) . . ?
C20 C21 C22 120.88(16) . . ?
C20 C21 H21 119.6 . . ?
C22 C21 H21 119.6 . . ?
C23 C22 C21 119.86(16) . . ?
C23 C22 H22 120.1 . . ?
C21 C22 H22 120.1 . . ?
C22 C23 C24 120.98(16) . . ?
C22 C23 H23 119.5 . . ?
C24 C23 H23 119.5 . . ?
C23 C24 C19 118.34(16) . . ?
C23 C24 C28 120.84(15) . . ?
C19 C24 C28 120.46(15) . . ?
C20 C25 C26 114.72(16) . . ?
C20 C25 C27 108.02(17) . . ?
C26 C25 C27 108.64(17) . . ?
C20 C25 H25 108.4 . . ?
C26 C25 H25 108.4 . . ?
C27 C25 H25 108.4 . . ?
C25 C26 H26A 109.5 . . ?
C25 C26 H26B 109.5 . . ?
H26A C26 H26B 109.5 . . ?
C25 C26 H26C 109.5 . . ?
H26A C26 H26C 109.5 . . ?
H26B C26 H26C 109.5 . . ?
C25 C27 H27A 109.5 . . ?
C25 C27 H27B 109.5 . . ?
H27A C27 H27B 109.5 . . ?
C25 C27 H27C 109.5 . . ?
H27A C27 H27C 109.5 . . ?
H27B C27 H27C 109.5 . . ?
C24 C28 C30 113.80(15) . . ?
C24 C28 C29 108.50(14) . . ?
C30 C28 C29 108.90(15) . . ?
C24 C28 H28 108.5 . . ?
C30 C28 H28 108.5 . . ?
C29 C28 H28 108.5 . . ?
C28 C29 H29A 109.5 . . ?
C28 C29 H29B 109.5 . . ?
H29A C29 H29B 109.5 . . ?
C28 C29 H29C 109.5 . . ?
H29A C29 H29C 109.5 . . ?
H29B C29 H29C 109.5 . . ?
C28 C30 H30A 109.5 . . ?
C28 C30 H30B 109.5 . . ?
H30A C30 H30B 109.5 . . ?
C28 C30 H30C 109.5 . . ?
H30A C30 H30C 109.5 . . ?
H30B C30 H30C 109.5 . . ?
C32 C31 C33 129.72(15) . . ?
C32 C31 P1 112.79(12) . . ?
C33 C31 P1 116.37(12) . . ?
C31 C32 B1 138.96(15) . . ?
C31 C32 H32 110.5 . . ?
B1 C32 H32 110.5 . . ?
C34 C33 C38 118.90(16) . . ?
C34 C33 C31 120.42(16) . . ?
C38 C33 C31 120.65(15) . . ?
C35 C34 C33 120.22(18) . . ?
C35 C34 H34 119.9 . . ?
C33 C34 H34 119.9 . . ?
C36 C35 C34 120.18(18) . . ?
C36 C35 H35 119.9 . . ?
C34 C35 H35 119.9 . . ?
C37 C36 C35 120.29(17) . . ?
C37 C36 H36 119.9 . . ?
C35 C36 H36 119.9 . . ?
C36 C37 C38 119.70(19) . . ?
C36 C37 H37 120.2 . . ?
C38 C37 H37 120.2 . . ?
C37 C38 C33 120.71(17) . . ?
C37 C38 H38 119.6 . . ?
C33 C38 H38 119.6 . . ?
C40 C39 C44 113.04(16) . . ?
C40 C39 B1 119.81(15) . . ?
C44 C39 B1 127.11(16) . . ?
F1 C40 C41 115.13(17) . . ?
F1 C40 C39 119.52(15) . . ?
C41 C40 C39 125.31(17) . . ?
F2 C41 C42 120.08(17) . . ?
F2 C41 C40 120.98(18) . . ?
C42 C41 C40 118.90(18) . . ?
F3 C42 C43 120.87(18) . . ?
F3 C42 C41 120.15(19) . . ?
C43 C42 C41 118.94(17) . . ?
F4 C43 C42 119.50(17) . . ?
F4 C43 C44 120.36(19) . . ?
C42 C43 C44 120.13(18) . . ?
F5 C44 C43 114.84(16) . . ?
F5 C44 C39 121.49(16) . . ?
C43 C44 C39 123.67(18) . . ?
C50 C45 C46 112.52(16) . . ?
C50 C45 B1 126.55(15) . . ?
C46 C45 B1 120.92(15) . . ?
F6 C46 C47 114.87(15) . . ?
F6 C46 C45 120.20(15) . . ?
C47 C46 C45 124.89(16) . . ?
F7 C47 C46 120.32(17) . . ?
F7 C47 C48 120.12(16) . . ?
C46 C47 C48 119.56(17) . . ?
F8 C48 C49 120.79(18) . . ?
F8 C48 C47 120.77(18) . . ?
C49 C48 C47 118.44(17) . . ?
F9 C49 C48 119.58(17) . . ?
F9 C49 C50 120.28(17) . . ?
C48 C49 C50 120.14(17) . . ?
F10 C50 C49 114.53(16) . . ?
F10 C50 C45 121.16(16) . . ?
C49 C50 C45 124.31(16) . . ?
C56 C51 C52 113.05(15) . . ?
C56 C51 B1 126.77(15) . . ?
C52 C51 B1 120.14(14) . . ?
F11 C52 C53 115.79(15) . . ?
F11 C52 C51 119.14(14) . . ?
C53 C52 C51 125.07(16) . . ?
F12 C53 C54 119.53(15) . . ?
F12 C53 C52 121.46(16) . . ?
C54 C53 C52 119.01(16) . . ?
F13 C54 C53 120.74(16) . . ?
F13 C54 C55 120.20(16) . . ?
C53 C54 C55 119.05(16) . . ?
F14 C55 C54 119.37(16) . . ?
F14 C55 C56 120.88(17) . . ?
C54 C55 C56 119.75(16) . . ?
F15 C56 C55 114.44(15) . . ?
F15 C56 C51 121.54(15) . . ?
C55 C56 C51 124.02(16) . . ?

loop_
_geom_bond_atom_site_label_1
_geom_bond_atom_site_label_2
_geom_bond_distance
_geom_bond_site_symmetry_2
_geom_bond_publ_flag
P1 C4 1.7915(18) . ?
P1 C13 1.8014(16) . ?
P1 C1 1.8282(18) . ?
P1 C31 1.8282(17) . ?
B1 C32 1.648(2) . ?
B1 C51 1.649(2) . ?
B1 C39 1.662(2) . ?
B1 C45 1.663(2) . ?
F1 C40 1.356(2) . ?
F2 C41 1.346(2) . ?
F3 C42 1.343(2) . ?
F4 C43 1.339(2) . ?
F5 C44 1.344(2) . ?
F6 C46 1.357(2) . ?
F7 C47 1.347(2) . ?
F8 C48 1.339(2) . ?
F9 C49 1.342(2) . ?
F10 C50 1.353(2) . ?
F11 C52 1.349(2) . ?
F12 C53 1.344(2) . ?
F13 C54 1.340(2) . ?
F14 C55 1.345(2) . ?
F15 C56 1.355(2) . ?
C1 C2 1.531(2) . ?
C1 C3 1.537(3) . ?
C1 H1 1.0000 . ?
C2 H2A 0.9800 . ?
C2 H2B 0.9800 . ?
C2 H2C 0.9800 . ?
C3 H3A 0.9800 . ?
C3 H3B 0.9800 . ?
C3 H3C 0.9800 . ?
C4 C9 1.386(3) . ?
C4 C5 1.408(2) . ?
C5 C6 1.410(2) . ?
C5 C14 1.496(2) . ?
C6 C7 1.401(3) . ?
C6 C10 1.519(3) . ?
C7 C8 1.382(3) . ?
C7 H7 0.9500 . ?
C8 C9 1.386(3) . ?
C8 H8 0.9500 . ?
C9 H9 0.9500 . ?
C10 C11 1.534(3) . ?
C10 C12 1.534(3) . ?
C10 H10 1.0000 . ?
C11 H11A 0.9800 . ?
C11 H11B 0.9800 . ?
C11 H11C 0.9800 . ?
C12 H12A 0.9800 . ?
C12 H12B 0.9800 . ?
C12 H12C 0.9800 . ?
C13 C18 1.398(2) . ?
C13 C14 1.421(2) . ?
C14 C15 1.392(2) . ?
C15 C16 1.392(3) . ?
C15 H15 0.9500 . ?
C16 C17 1.377(2) . ?
C16 H16 0.9500 . ?
C17 C18 1.395(2) . ?
C17 H17 0.9500 . ?
C18 C19 1.505(2) . ?
C19 C24 1.407(2) . ?
C19 C20 1.415(2) . ?
C20 C21 1.383(2) . ?
C20 C25 1.523(2) . ?
C21 C22 1.388(3) . ?
C21 H21 0.9500 . ?
C22 C23 1.383(3) . ?
C22 H22 0.9500 . ?
C23 C24 1.398(2) . ?
C23 H23 0.9500 . ?
C24 C28 1.520(2) . ?
C25 C26 1.530(3) . ?
C25 C27 1.539(3) . ?
C25 H25 1.0000 . ?
C26 H26A 0.9800 . ?
C26 H26B 0.9800 . ?
C26 H26C 0.9800 . ?
C27 H27A 0.9800 . ?
C27 H27B 0.9800 . ?
C27 H27C 0.9800 . ?
C28 C30 1.527(2) . ?
C28 C29 1.534(3) . ?
C28 H28 1.0000 . ?
C29 H29A 0.9800 . ?
C29 H29B 0.9800 . ?
C29 H29C 0.9800 . ?
C30 H30A 0.9800 . ?
C30 H30B 0.9800 . ?
C30 H30C 0.9800 . ?
C31 C32 1.344(2) . ?
C31 C33 1.493(2) . ?
C32 H32 0.9500 . ?
C33 C34 1.395(2) . ?
C33 C38 1.396(3) . ?
C34 C35 1.392(3) . ?
C34 H34 0.9500 . ?
C35 C36 1.385(3) . ?
C35 H35 0.9500 . ?
C36 C37 1.382(3) . ?
C36 H36 0.9500 . ?
C37 C38 1.394(3) . ?
C37 H37 0.9500 . ?
C38 H38 0.9500 . ?
C39 C40 1.388(3) . ?
C39 C44 1.390(2) . ?
C40 C41 1.379(3) . ?
C41 C42 1.378(3) . ?
C42 C43 1.369(3) . ?
C43 C44 1.390(3) . ?
C45 C50 1.390(3) . ?
C45 C46 1.396(2) . ?
C46 C47 1.376(3) . ?
C47 C48 1.379(3) . ?
C48 C49 1.368(3) . ?
C49 C50 1.385(3) . ?
C51 C56 1.388(2) . ?
C51 C52 1.391(2) . ?
C52 C53 1.375(2) . ?
C53 C54 1.375(3) . ?
C54 C55 1.376(3) . ?
C55 C56 1.382(3) . ?

loop_
_geom_torsion_atom_site_label_1
_geom_torsion_atom_site_label_2
_geom_torsion_atom_site_label_3
_geom_torsion_atom_site_label_4
_geom_torsion
_geom_torsion_site_symmetry_1
_geom_torsion_site_symmetry_2
_geom_torsion_site_symmetry_3
_geom_torsion_site_symmetry_4
_geom_torsion_publ_flag
C4 P1 C1 C2 67.77(16) . . . . ?
C13 P1 C1 C2 170.92(14) . . . . ?
C31 P1 C1 C2 -55.73(17) . . . . ?
C4 P1 C1 C3 -54.34(15) . . . . ?
C13 P1 C1 C3 48.81(15) . . . . ?
C31 P1 C1 C3 -177.84(12) . . . . ?
C13 P1 C4 C9 -177.22(18) . . . . ?
C1 P1 C4 C9 -61.0(2) . . . . ?
C31 P1 C4 C9 68.40(19) . . . . ?
C13 P1 C4 C5 4.48(14) . . . . ?
C1 P1 C4 C5 120.75(13) . . . . ?
C31 P1 C4 C5 -109.90(13) . . . . ?
C9 C4 C5 C6 5.3(3) . . . . ?
P1 C4 C5 C6 -176.29(14) . . . . ?
C9 C4 C5 C14 -176.87(17) . . . . ?
P1 C4 C5 C14 1.49(19) . . . . ?
C4 C5 C6 C7 -5.5(3) . . . . ?
C14 C5 C6 C7 177.16(18) . . . . ?
C4 C5 C6 C10 174.42(17) . . . . ?
C14 C5 C6 C10 -2.9(3) . . . . ?
C5 C6 C7 C8 1.7(3) . . . . ?
C10 C6 C7 C8 -178.2(2) . . . . ?
C6 C7 C8 C9 2.6(4) . . . . ?
C7 C8 C9 C4 -3.0(3) . . . . ?
C5 C4 C9 C8 -1.0(3) . . . . ?
P1 C4 C9 C8 -179.13(17) . . . . ?
C7 C6 C10 C11 -87.2(2) . . . . ?
C5 C6 C10 C11 92.9(2) . . . . ?
C7 C6 C10 C12 36.4(3) . . . . ?
C5 C6 C10 C12 -143.5(2) . . . . ?
C4 P1 C13 C18 175.64(16) . . . . ?
C1 P1 C13 C18 61.66(17) . . . . ?
C31 P1 C13 C18 -74.28(17) . . . . ?
C4 P1 C13 C14 -9.33(13) . . . . ?
C1 P1 C13 C14 -123.31(12) . . . . ?
C31 P1 C13 C14 100.75(12) . . . . ?
C18 C13 C14 C15 9.1(2) . . . . ?
P1 C13 C14 C15 -166.32(13) . . . . ?
C18 C13 C14 C5 -172.73(15) . . . . ?
P1 C13 C14 C5 11.90(17) . . . . ?
C4 C5 C14 C15 168.97(17) . . . . ?
C6 C5 C14 C15 -13.5(3) . . . . ?
C4 C5 C14 C13 -9.0(2) . . . . ?
C6 C5 C14 C13 168.48(17) . . . . ?
C13 C14 C15 C16 -4.7(2) . . . . ?
C5 C14 C15 C16 177.42(17) . . . . ?
C14 C15 C16 C17 -2.1(3) . . . . ?
C15 C16 C17 C18 5.0(3) . . . . ?
C16 C17 C18 C13 -0.8(2) . . . . ?
C16 C17 C18 C19 -176.35(16) . . . . ?
C14 C13 C18 C17 -6.3(2) . . . . ?
P1 C13 C18 C17 168.07(13) . . . . ?
C14 C13 C18 C19 169.36(15) . . . . ?
P1 C13 C18 C19 -16.3(2) . . . . ?
C17 C18 C19 C24 -93.9(2) . . . . ?
C13 C18 C19 C24 90.7(2) . . . . ?
C17 C18 C19 C20 87.3(2) . . . . ?
C13 C18 C19 C20 -88.13(19) . . . . ?
C24 C19 C20 C21 -10.1(2) . . . . ?
C18 C19 C20 C21 168.77(15) . . . . ?
C24 C19 C20 C25 163.52(16) . . . . ?
C18 C19 C20 C25 -17.6(2) . . . . ?
C19 C20 C21 C22 2.0(3) . . . . ?
C25 C20 C21 C22 -171.68(17) . . . . ?
C20 C21 C22 C23 5.3(3) . . . . ?
C21 C22 C23 C24 -4.6(3) . . . . ?
C22 C23 C24 C19 -3.4(3) . . . . ?
C22 C23 C24 C28 169.80(16) . . . . ?
C20 C19 C24 C23 10.7(2) . . . . ?
C18 C19 C24 C23 -168.09(15) . . . . ?
C20 C19 C24 C28 -162.52(15) . . . . ?
C18 C19 C24 C28 18.7(2) . . . . ?
C21 C20 C25 C26 -31.4(3) . . . . ?
C19 C20 C25 C26 155.10(17) . . . . ?
C21 C20 C25 C27 90.0(2) . . . . ?
C19 C20 C25 C27 -83.6(2) . . . . ?
C23 C24 C28 C30 26.5(2) . . . . ?
C19 C24 C28 C30 -160.38(15) . . . . ?
C23 C24 C28 C29 -94.86(19) . . . . ?
C19 C24 C28 C29 78.22(19) . . . . ?
C4 P1 C31 C32 65.08(14) . . . . ?
C13 P1 C31 C32 -35.96(15) . . . . ?
C1 P1 C31 C32 -169.77(12) . . . . ?
C4 P1 C31 C33 -104.04(13) . . . . ?
C13 P1 C31 C33 154.91(12) . . . . ?
C1 P1 C31 C33 21.11(16) . . . . ?
C33 C31 C32 B1 4.2(3) . . . . ?
P1 C31 C32 B1 -163.10(17) . . . . ?
C51 B1 C32 C31 1.4(3) . . . . ?
C39 B1 C32 C31 121.8(2) . . . . ?
C45 B1 C32 C31 -122.5(2) . . . . ?
C32 C31 C33 C34 -70.2(2) . . . . ?
P1 C31 C33 C34 96.70(18) . . . . ?
C32 C31 C33 C38 112.0(2) . . . . ?
P1 C31 C33 C38 -81.07(18) . . . . ?
C38 C33 C34 C35 -0.4(3) . . . . ?
C31 C33 C34 C35 -178.25(17) . . . . ?
C33 C34 C35 C36 -0.5(3) . . . . ?
C34 C35 C36 C37 0.9(3) . . . . ?
C35 C36 C37 C38 -0.3(3) . . . . ?
C36 C37 C38 C33 -0.6(3) . . . . ?
C34 C33 C38 C37 1.0(3) . . . . ?
C31 C33 C38 C37 178.80(17) . . . . ?
C32 B1 C39 C40 -54.57(18) . . . . ?
C51 B1 C39 C40 66.5(2) . . . . ?
C45 B1 C39 C40 -167.15(15) . . . . ?
C32 B1 C39 C44 122.84(17) . . . . ?
C51 B1 C39 C44 -116.13(18) . . . . ?
C45 B1 C39 C44 10.3(2) . . . . ?
C44 C39 C40 F1 176.10(15) . . . . ?
B1 C39 C40 F1 -6.1(2) . . . . ?
C44 C39 C40 C41 -1.5(3) . . . . ?
B1 C39 C40 C41 176.26(16) . . . . ?
F1 C40 C41 F2 0.7(3) . . . . ?
C39 C40 C41 F2 178.40(17) . . . . ?
F1 C40 C41 C42 -176.84(16) . . . . ?
C39 C40 C41 C42 0.9(3) . . . . ?
F2 C41 C42 F3 0.2(3) . . . . ?
C40 C41 C42 F3 177.76(16) . . . . ?
F2 C41 C42 C43 -177.56(17) . . . . ?
C40 C41 C42 C43 0.0(3) . . . . ?
F3 C42 C43 F4 0.9(3) . . . . ?
C41 C42 C43 F4 178.63(17) . . . . ?
F3 C42 C43 C44 -177.80(16) . . . . ?
C41 C42 C43 C44 -0.1(3) . . . . ?
F4 C43 C44 F5 -0.2(2) . . . . ?
C42 C43 C44 F5 178.45(16) . . . . ?
F4 C43 C44 C39 -179.40(16) . . . . ?
C42 C43 C44 C39 -0.7(3) . . . . ?
C40 C39 C44 F5 -177.70(15) . . . . ?
B1 C39 C44 F5 4.7(3) . . . . ?
C40 C39 C44 C43 1.4(2) . . . . ?
B1 C39 C44 C43 -176.15(16) . . . . ?
C32 B1 C45 C50 131.26(17) . . . . ?
C51 B1 C45 C50 7.2(2) . . . . ?
C39 B1 C45 C50 -118.97(18) . . . . ?
C32 B1 C45 C46 -47.4(2) . . . . ?
C51 B1 C45 C46 -171.48(15) . . . . ?
C39 B1 C45 C46 62.4(2) . . . . ?
C50 C45 C46 F6 174.85(15) . . . . ?
B1 C45 C46 F6 -6.3(2) . . . . ?
C50 C45 C46 C47 -2.9(3) . . . . ?
B1 C45 C46 C47 175.91(16) . . . . ?
F6 C46 C47 F7 2.7(2) . . . . ?
C45 C46 C47 F7 -179.43(16) . . . . ?
F6 C46 C47 C48 -178.13(16) . . . . ?
C45 C46 C47 C48 -0.3(3) . . . . ?
F7 C47 C48 F8 1.9(3) . . . . ?
C46 C47 C48 F8 -177.32(17) . . . . ?
F7 C47 C48 C49 -178.12(17) . . . . ?
C46 C47 C48 C49 2.7(3) . . . . ?
F8 C48 C49 F9 -1.7(3) . . . . ?
C47 C48 C49 F9 178.24(17) . . . . ?
F8 C48 C49 C50 178.26(17) . . . . ?
C47 C48 C49 C50 -1.8(3) . . . . ?
F9 C49 C50 F10 -2.5(2) . . . . ?
C48 C49 C50 F10 177.45(16) . . . . ?
F9 C49 C50 C45 178.23(16) . . . . ?
C48 C49 C50 C45 -1.8(3) . . . . ?
C46 C45 C50 F10 -175.25(15) . . . . ?
B1 C45 C50 F10 6.0(3) . . . . ?
C46 C45 C50 C49 3.9(3) . . . . ?
B1 C45 C50 C49 -174.82(17) . . . . ?
C32 B1 C51 C56 117.94(19) . . . . ?
C39 B1 C51 C56 3.5(3) . . . . ?
C45 B1 C51 C56 -121.74(19) . . . . ?
C32 B1 C51 C52 -59.7(2) . . . . ?
C39 B1 C51 C52 -174.12(15) . . . . ?
C45 B1 C51 C52 60.6(2) . . . . ?
C56 C51 C52 F11 176.97(15) . . . . ?
B1 C51 C52 F11 -5.1(2) . . . . ?
C56 C51 C52 C53 -2.3(3) . . . . ?
B1 C51 C52 C53 175.61(17) . . . . ?
F11 C52 C53 F12 2.4(2) . . . . ?
C51 C52 C53 F12 -178.28(16) . . . . ?
F11 C52 C53 C54 -177.42(16) . . . . ?
C51 C52 C53 C54 1.9(3) . . . . ?
F12 C53 C54 F13 -1.6(3) . . . . ?
C52 C53 C54 F13 178.25(17) . . . . ?
F12 C53 C54 C55 179.34(17) . . . . ?
C52 C53 C54 C55 -0.8(3) . . . . ?
F13 C54 C55 F14 2.1(3) . . . . ?
C53 C54 C55 F14 -178.82(18) . . . . ?
F13 C54 C55 C56 -178.62(18) . . . . ?
C53 C54 C55 C56 0.5(3) . . . . ?
F14 C55 C56 F15 -2.4(3) . . . . ?
C54 C55 C56 F15 178.35(18) . . . . ?
F14 C55 C56 C51 178.19(18) . . . . ?
C54 C55 C56 C51 -1.1(3) . . . . ?
C52 C51 C56 F15 -177.51(16) . . . . ?
B1 C51 C56 F15 4.7(3) . . . . ?
C52 C51 C56 C55 1.9(3) . . . . ?
B1 C51 C56 C55 -175.87(18) . . . . ?
